data_9000266
loop_
_publ_author_name
'McLean, W. J.'
'Anthony, J. W.'

_publ_section_title
;
 The disordered, "zeolite-like" structure of connellite
;
_journal_name_full 'American Mineralogist'
_journal_page_first 426
_journal_page_last 438
_journal_volume 57
_journal_year 1972
_chemical_formula_sum 'Cl2.001 Cu9.048 H33.999 N0.034 O36.699 S0.133'
_chemical_name_mineral Connellite
_space_group_IT_number 190
_symmetry_space_group_name_Hall 'P -6c -2c'
_symmetry_space_group_name_H-M 'P -6 2 c'
_cell_angle_alpha 90
_cell_angle_beta 90
_cell_angle_gamma 120
_cell_formula_units_Z 2
_cell_length_a 15.78
_cell_length_b 15.78
_cell_length_c 9.10
_cell_volume 1962.393
_database_code_amcsd 0000275
_exptl_crystal_density_diffrn 2.153
_cod_original_formula_sum 'Cu9.048 S.133 Cl2.001 N.034 O36.699 H33.999'
_cod_database_code 9000266

loop_
_space_group_symop_operation_xyz
x,y,z
-x,-x+y,1/2+z
-x+y,-x,1/2-z
y,x,-z
-y,x-y,z
x-y,-y,1/2+z
x,y,1/2-z
-x,-x+y,-z
-x+y,-x,z
y,x,1/2+z
-y,x-y,1/2-z
x-y,-y,-z

loop_
_atom_site_label
_atom_site_fract_x
_atom_site_fract_y
_atom_site_fract_z
_atom_site_occupancy
_atom_site_U_iso_or_equiv
_atom_site_type_symbol
_atom_site_attached_hydrogens
Cu1 0.20320 0.00000 0.50000 0.50000 0.01393 Cu 0
Cu1A 0.79860 0.00000 0.50000 0.50000 0.01646 Cu 0
Cu2 0.35950 0.01490 0.25000 0.50000 0.02026 Cu 0
Cu2A 0.35910 0.34150 0.25000 0.50000 0.01013 Cu 0
Cu3 0.33490 0.16780 0.75000 0.50000 0.01520 Cu 0
Cu4 0.50120 0.00000 0.50000 0.50000 0.01520 Cu 0
Cu5 0.00000 0.00000 0.00000 0.04800 0.01596 Cu 0
S 0.66670 0.33330 0.25000 0.13300 0.02533 S 0
Cl1 0.27670 0.14180 0.25000 0.50000 0.01140 Cl 0
Cl2 0.56200 0.45100 0.75000 0.16700 0.02280 Cl 0
N 0.66670 0.33330 0.25000 0.03400 0.02533 N 0
O-H1 0.45100 0.07700 0.09200 1.00000 0.00633 O 1
O-H1A 0.45000 0.36600 0.08800 1.00000 0.00253 O 1
O-H3 0.32400 0.06700 0.61500 1.00000 ? O 1
O-H3A 0.32900 0.25400 0.59900 1.00000 0.01140 O 1
O-H5 0.15200 0.08000 0.59400 1.00000 0.02280 O 1
O-H7 0.56200 0.45100 0.75000 0.33300 0.02280 O 1
O8 0.63600 0.26800 0.11840 0.26700 0.03166 O 0
O9 0.62200 0.39600 0.25000 0.13300 0.03166 O 0
O10 0.77500 0.39600 0.25000 0.13300 0.03166 O 0
O11 0.62200 0.24400 0.25000 0.10000 0.03166 O 0
O-H12 0.51200 0.25800 0.69500 0.50000 0.07092 O 1

loop_
_cod_changelog_entry_id
_cod_changelog_entry_author
_cod_changelog_entry_date
_cod_changelog_entry_text
1
;cod-tools version 3.8.0
Id: cif_guess_AMCSD_atom_types 9574 2023-05-10 09:00:05Z saulius
;
2023-05-10T18:46:05+03:00
;Derived atom types and hydrogen counts
from atom names that follow the AMCSD naming convention
(Wat == water, O-H == hydroxyl).
;

loop_
_cod_related_entry_id
_cod_related_entry_database
_cod_related_entry_code
1 AMCSD 0000275
